data_7050608
loop_
_publ_author_name
'Phadnis, Prasad P.'
'Jain, Vimal K.'
'Klein, Axel'
'Schurr, Thilo'
'Kaim, Wolfgang'

_publ_section_title
;
 Tri(allyl)- and tri(methylallyl)arsine complexes of palladium(ii) and
 platinum(ii): synthesis, spectroscopy, photochemistry and structures
;
_journal_issue 11
_journal_name_full 'New Journal of Chemistry'
_journal_page_first 1584
_journal_paper_doi 10.1039/b303990k
_journal_volume 27
_journal_year 2003
_chemical_formula_sum 'C24 H42 As2 Cl2 Pd'
_chemical_formula_weight 657.72
_chemical_name_common trans-Dichlorobis(tri(methylallyl)arsine)palladium(ii)
_chemical_name_systematic trans-Dichlorobis(tri(methylallyl)arsine)palladium(II)
_space_group_IT_number 2
_symmetry_cell_setting triclinic
_symmetry_space_group_name_Hall '-P 1'
_symmetry_space_group_name_H-M 'P -1'
_atom_sites_solution_hydrogens geom
_atom_sites_solution_primary direct
_atom_sites_solution_secondary difmap
_audit_creation_method SHELXL-97
_cell_angle_alpha 68.166(12)
_cell_angle_beta 82.138(9)
_cell_angle_gamma 77.166(11)
_cell_formula_units_Z 1
_cell_length_a 7.9820(9)
_cell_length_b 9.366(2)
_cell_length_c 10.1692(9)
_cell_measurement_temperature 173(2)
_cell_volume 686.84(19)
_computing_cell_refinement 'Siemens XSCANS'
_computing_data_collection 'Siemens XSCANS'
_computing_data_reduction 'Siemens SHELXTL'
_computing_molecular_graphics 'Siemens SHELXTL'
_computing_publication_material 'Siemens SHELXTL'
_computing_structure_refinement 'SHELXL-97 (Sheldrick, 1997)'
_computing_structure_solution 'SHELXS-97 (Sheldrick, 1990)'
_diffrn_ambient_temperature 173(2)
_diffrn_measured_fraction_theta_full 0.971
_diffrn_measured_fraction_theta_max 0.971
_diffrn_measurement_device_type Siemens-P4
_diffrn_measurement_method '\w scans'
_diffrn_radiation_monochromator graphite
_diffrn_radiation_source 'fine-focus sealed tube'
_diffrn_radiation_type MoK\a
_diffrn_radiation_wavelength 0.71073
_diffrn_reflns_av_R_equivalents 0.0221
_diffrn_reflns_av_sigmaI/netI 0.0372
_diffrn_reflns_limit_h_max 10
_diffrn_reflns_limit_h_min 0
_diffrn_reflns_limit_k_max 11
_diffrn_reflns_limit_k_min -11
_diffrn_reflns_limit_l_max 13
_diffrn_reflns_limit_l_min -13
_diffrn_reflns_number 3471
_diffrn_reflns_theta_full 28.00
_diffrn_reflns_theta_max 28.00
_diffrn_reflns_theta_min 2.16
_exptl_absorpt_coefficient_mu 3.270
_exptl_absorpt_correction_type
;
empirical - XABS2 (S. Parkin, B. Moezzi,
H. Hope, J. Appl. Cryst. 1995, 28, 53.)
;
_exptl_crystal_colour 'orange red'
_exptl_crystal_density_diffrn 1.590
_exptl_crystal_density_method 'not measured'
_exptl_crystal_description block
_exptl_crystal_F_000 332
_exptl_crystal_size_max 0.35
_exptl_crystal_size_mid 0.35
_exptl_crystal_size_min 0.25
_refine_diff_density_max 0.699
_refine_diff_density_min -1.209
_refine_diff_density_rms 0.123
_refine_ls_extinction_method none
_refine_ls_goodness_of_fit_ref 1.140
_refine_ls_hydrogen_treatment mixed
_refine_ls_matrix_type full
_refine_ls_number_parameters 136
_refine_ls_number_reflns 3237
_refine_ls_number_restraints 0
_refine_ls_restrained_S_all 1.140
_refine_ls_R_factor_all 0.0485
_refine_ls_R_factor_gt 0.0365
_refine_ls_shift/su_max 0.001
_refine_ls_shift/su_mean 0.000
_refine_ls_structure_factor_coef Fsqd
_refine_ls_weighting_details 'calc w=1/[\s^2^(Fo^2^)+(0.0556P)^2^+0.0000P] where P=(Fo^2^+2Fc^2^)/3'
_refine_ls_weighting_scheme calc
_refine_ls_wR_factor_gt 0.0937
_refine_ls_wR_factor_ref 0.0992
_reflns_number_gt 2675
_reflns_number_total 3237
_reflns_threshold_expression >2sigma(I)
_cod_data_source_file b303990k.txt
_cod_data_source_block jain02a
_cod_original_cell_volume 686.81(18)
_cod_original_sg_symbol_H-M P-1
_cod_database_code 7050608

loop_
_symmetry_equiv_pos_as_xyz
'x, y, z'
'-x, -y, -z'

loop_
_atom_site_label
_atom_site_type_symbol
_atom_site_fract_x
_atom_site_fract_y
_atom_site_fract_z
_atom_site_U_iso_or_equiv
_atom_site_adp_type
_atom_site_occupancy
_atom_site_symmetry_multiplicity
_atom_site_calc_flag
_atom_site_refinement_flags
_atom_site_disorder_assembly
_atom_site_disorder_group
Pd1 Pd 0.5000 0.0000 0.5000 0.01927(11) Uani 1 2 d S . .
As1 As 0.70185(4) -0.17932(4) 0.66853(3) 0.01986(11) Uani 1 1 d . . .
Cl1 Cl 0.71804(12) 0.13496(12) 0.38945(11) 0.0370(2) Uani 1 1 d . . .
C11 C 0.8869(4) -0.3005(4) 0.5841(4) 0.0253(7) Uani 1 1 d . . .
H11A H 0.9833 -0.2426 0.5486 0.030 Uiso 1 1 calc R . .
H11B H 0.9300 -0.4015 0.6584 0.030 Uiso 1 1 calc R . .
C12 C 0.8301(4) -0.3318(4) 0.4642(4) 0.0262(7) Uani 1 1 d . . .
C13 C 0.8848(6) -0.2633(5) 0.3317(4) 0.0384(9) Uani 1 1 d . . .
H13A H 0.8470 -0.2847 0.2575 0.046 Uiso 1 1 calc R . .
H13B H 0.9619 -0.1926 0.3105 0.046 Uiso 1 1 calc R . .
C14 C 0.7085(6) -0.4441(5) 0.5028(5) 0.0409(10) Uani 1 1 d . . .
H14A H 0.6827 -0.4572 0.4169 0.061 Uiso 1 1 calc R . .
H14B H 0.6016 -0.4030 0.5475 0.061 Uiso 1 1 calc R . .
H14C H 0.7615 -0.5456 0.5692 0.061 Uiso 1 1 calc R . .
C21 C 0.8373(4) -0.0797(4) 0.7447(4) 0.0266(7) Uani 1 1 d . . .
H21A H 0.9268 -0.1618 0.8023 0.032 Uiso 1 1 calc R . .
H21B H 0.8968 -0.0071 0.6643 0.032 Uiso 1 1 calc R . .
C22 C 0.7356(5) 0.0094(4) 0.8344(4) 0.0294(8) Uani 1 1 d . . .
C23 C 0.7818(7) -0.0167(5) 0.9615(5) 0.0435(11) Uani 1 1 d . . .
H23A H 0.8808 -0.0928 0.9978 0.052 Uiso 1 1 calc R . .
H23B H 0.7164 0.0406 1.0172 0.052 Uiso 1 1 calc R . .
C24 C 0.5855(6) 0.1334(5) 0.7681(5) 0.0459(11) Uani 1 1 d . . .
H24A H 0.5316 0.1864 0.8344 0.069 Uiso 1 1 calc R . .
H24B H 0.5013 0.0847 0.7464 0.069 Uiso 1 1 calc R . .
H24C H 0.6259 0.2098 0.6804 0.069 Uiso 1 1 calc R . .
C31 C 0.5990(5) -0.3280(4) 0.8354(4) 0.0296(8) Uani 1 1 d . . .
H31A H 0.5271 -0.2679 0.8917 0.036 Uiso 1 1 calc R . .
H31B H 0.5208 -0.3736 0.8013 0.036 Uiso 1 1 calc R . .
C32 C 0.7167(5) -0.4595(4) 0.9328(4) 0.0296(8) Uani 1 1 d . . .
C33 C 0.7680(6) -0.5988(5) 0.9123(5) 0.0401(10) Uani 1 1 d . . .
H33A H 0.8374 -0.6837 0.9787 0.048 Uiso 1 1 calc R . .
H33B H 0.7343 -0.6111 0.8316 0.048 Uiso 1 1 calc R . .
C34 C 0.7670(6) -0.4386(5) 1.0557(5) 0.0409(10) Uani 1 1 d . . .
H34A H 0.8327 -0.5376 1.1162 0.061 Uiso 1 1 calc R . .
H34B H 0.6638 -0.4062 1.1097 0.061 Uiso 1 1 calc R . .
H34C H 0.8385 -0.3579 1.0241 0.061 Uiso 1 1 calc R . .

loop_
_atom_site_aniso_label
_atom_site_aniso_U_11
_atom_site_aniso_U_22
_atom_site_aniso_U_33
_atom_site_aniso_U_23
_atom_site_aniso_U_13
_atom_site_aniso_U_12
Pd1 0.01440(17) 0.01915(18) 0.02215(19) -0.00576(13) 0.00150(13) -0.00318(13)
As1 0.01618(18) 0.01933(18) 0.02182(19) -0.00600(13) 0.00131(13) -0.00256(13)
Cl1 0.0218(4) 0.0390(5) 0.0396(5) 0.0019(4) -0.0007(4) -0.0127(4)
C11 0.0213(16) 0.0266(17) 0.0283(18) -0.0135(14) 0.0032(13) -0.0010(13)
C12 0.0218(16) 0.0264(17) 0.0327(19) -0.0149(15) -0.0009(14) -0.0013(13)
C13 0.043(2) 0.043(2) 0.032(2) -0.0166(18) 0.0023(18) -0.0101(19)
C14 0.042(2) 0.039(2) 0.049(3) -0.022(2) -0.001(2) -0.0116(19)
C21 0.0195(16) 0.0296(18) 0.0316(19) -0.0113(15) -0.0015(14) -0.0054(14)
C22 0.0320(19) 0.0255(17) 0.0342(19) -0.0125(15) 0.0038(15) -0.0125(15)
C23 0.065(3) 0.031(2) 0.038(2) -0.0158(18) 0.001(2) -0.011(2)
C24 0.041(2) 0.041(2) 0.066(3) -0.035(2) -0.004(2) 0.0019(19)
C31 0.0217(17) 0.0317(19) 0.0270(18) -0.0028(15) 0.0044(14) -0.0052(14)
C32 0.0259(18) 0.0304(18) 0.0259(18) -0.0018(14) 0.0017(14) -0.0084(15)
C33 0.053(3) 0.0273(19) 0.036(2) -0.0084(17) -0.0007(19) -0.0048(18)
C34 0.053(3) 0.033(2) 0.036(2) -0.0106(17) -0.0076(19) -0.0079(19)

loop_
_atom_type_symbol
_atom_type_description
_atom_type_scat_dispersion_real
_atom_type_scat_dispersion_imag
_atom_type_scat_source
C C 0.0033 0.0016 'International Tables Vol C Tables 4.2.6.8 and 6.1.1.4'
H H 0.0000 0.0000 'International Tables Vol C Tables 4.2.6.8 and 6.1.1.4'
Cl Cl 0.1484 0.1585 'International Tables Vol C Tables 4.2.6.8 and 6.1.1.4'
As As 0.0499 2.0058 'International Tables Vol C Tables 4.2.6.8 and 6.1.1.4'
Pd Pd -0.9988 1.0072 'International Tables Vol C Tables 4.2.6.8 and 6.1.1.4'

loop_
_geom_angle_atom_site_label_1
_geom_angle_atom_site_label_2
_geom_angle_atom_site_label_3
_geom_angle
_geom_angle_site_symmetry_1
_geom_angle_site_symmetry_3
_geom_angle_publ_flag
Cl1 Pd1 Cl1 180.00(5) . 2_656 ?
Cl1 Pd1 As1 92.35(3) . 2_656 ?
Cl1 Pd1 As1 87.65(3) 2_656 2_656 ?
Cl1 Pd1 As1 87.65(3) . . ?
Cl1 Pd1 As1 92.35(3) 2_656 . ?
As1 Pd1 As1 180.000(14) 2_656 . ?
C11 As1 C21 100.31(15) . . ?
C11 As1 C31 107.71(15) . . ?
C21 As1 C31 105.41(16) . . ?
C11 As1 Pd1 112.85(11) . . ?
C21 As1 Pd1 114.68(11) . . ?
C31 As1 Pd1 114.63(11) . . ?
C12 C11 As1 112.9(2) . . ?
C13 C12 C14 121.9(4) . . ?
C13 C12 C11 121.4(3) . . ?
C14 C12 C11 116.7(3) . . ?
C22 C21 As1 115.0(2) . . ?
C23 C22 C21 120.8(4) . . ?
C23 C22 C24 122.6(4) . . ?
C21 C22 C24 116.5(4) . . ?
C32 C31 As1 118.1(2) . . ?
C33 C32 C34 120.7(4) . . ?
C33 C32 C31 121.0(4) . . ?
C34 C32 C31 118.1(3) . . ?

loop_
_geom_bond_atom_site_label_1
_geom_bond_atom_site_label_2
_geom_bond_distance
_geom_bond_site_symmetry_2
_geom_bond_publ_flag
Pd1 Cl1 2.2968(10) . ?
Pd1 Cl1 2.2968(10) 2_656 ?
Pd1 As1 2.4012(5) 2_656 ?
Pd1 As1 2.4012(5) . ?
As1 C11 1.959(3) . ?
As1 C21 1.963(3) . ?
As1 C31 1.965(3) . ?
C11 C12 1.501(5) . ?
C12 C13 1.318(5) . ?
C12 C14 1.499(5) . ?
C21 C22 1.500(5) . ?
C22 C23 1.312(6) . ?
C22 C24 1.502(6) . ?
C31 C32 1.487(5) . ?
C32 C33 1.362(5) . ?
C32 C34 1.455(6) . ?

loop_
_geom_torsion_atom_site_label_1
_geom_torsion_atom_site_label_2
_geom_torsion_atom_site_label_3
_geom_torsion_atom_site_label_4
_geom_torsion
_geom_torsion_site_symmetry_1
_geom_torsion_site_symmetry_2
_geom_torsion_site_symmetry_3
_geom_torsion_site_symmetry_4
_geom_torsion_publ_flag
Cl1 Pd1 As1 C11 -66.60(12) . . . . ?
Cl1 Pd1 As1 C11 113.40(12) 2_656 . . . ?
As1 Pd1 As1 C11 101(100) 2_656 . . . ?
Cl1 Pd1 As1 C21 47.43(12) . . . . ?
Cl1 Pd1 As1 C21 -132.57(12) 2_656 . . . ?
As1 Pd1 As1 C21 -145(100) 2_656 . . . ?
Cl1 Pd1 As1 C31 169.59(13) . . . . ?
Cl1 Pd1 As1 C31 -10.41(13) 2_656 . . . ?
As1 Pd1 As1 C31 -23(100) 2_656 . . . ?
C21 As1 C11 C12 -154.1(3) . . . . ?
C31 As1 C11 C12 95.9(3) . . . . ?
Pd1 As1 C11 C12 -31.6(3) . . . . ?
As1 C11 C12 C13 109.9(4) . . . . ?
As1 C11 C12 C14 -70.0(4) . . . . ?
C11 As1 C21 C22 -172.9(3) . . . . ?
C31 As1 C21 C22 -61.1(3) . . . . ?
Pd1 As1 C21 C22 65.9(3) . . . . ?
As1 C21 C22 C23 128.2(4) . . . . ?
As1 C21 C22 C24 -54.6(4) . . . . ?
C11 As1 C31 C32 43.6(3) . . . . ?
C21 As1 C31 C32 -62.9(3) . . . . ?
Pd1 As1 C31 C32 170.1(3) . . . . ?
As1 C31 C32 C33 -89.8(4) . . . . ?
As1 C31 C32 C34 94.0(4) . . . . ?
